data_7028770
loop_
_publ_author_name
'Hu, Ying'
'An, Haiyan'
'Liu, Xuan'
'Yin, Jiqiu'
'Wang, Huilong'
'Zhang, Hua'
'Wang, Lin'

_publ_section_title
;
 pH-controlled assembly of hybrid architectures based on Anderson-type
 polyoxometalates and silver coordination units.
;
_journal_issue 6
_journal_name_full 'Dalton transactions (Cambridge, England : 2003)'
_journal_page_first 2488
_journal_page_last 2498
_journal_paper_doi 10.1039/c3dt52987h
_journal_volume 43
_journal_year 2014
_chemical_formula_sum 'C16 H32 Ag3 Al Mo6 N2 O34'
_chemical_formula_weight 1722.67
_chemical_name_systematic
; 
 ? 
;
_space_group_IT_number 2
_symmetry_cell_setting triclinic
_symmetry_space_group_name_Hall '-P 1'
_symmetry_space_group_name_H-M 'P -1'
_atom_sites_solution_primary direct
_atom_sites_solution_secondary difmap
_audit_creation_method SHELXL-97
_cell_angle_alpha 87.9400(10)
_cell_angle_beta 73.8280(10)
_cell_angle_gamma 63.0990(10)
_cell_formula_units_Z 1
_cell_length_a 10.0978(8)
_cell_length_b 10.5238(8)
_cell_length_c 10.7062(8)
_cell_measurement_reflns_used 5533
_cell_measurement_temperature 293(2)
_cell_measurement_theta_max 25.00
_cell_measurement_theta_min 1.99
_cell_volume 969.05(13)
_computing_molecular_graphics 'Bruker SHELXTL'
_computing_publication_material 'Bruker SHELXTL'
_computing_structure_refinement 'SHELXL-97 (Sheldrick, 1997)'
_computing_structure_solution 'SHELXS-97 (Sheldrick, 1990)'
_diffrn_ambient_temperature 293(2)
_diffrn_detector_area_resol_mean 0.01
_diffrn_measured_fraction_theta_full 0.986
_diffrn_measured_fraction_theta_max 0.986
_diffrn_measurement_device_type 'Bruker Smart Apex CCD'
_diffrn_measurement_method \w-2\q
_diffrn_radiation_monochromator graphite
_diffrn_radiation_source 'fine-focus sealed tube'
_diffrn_radiation_type MoK\a
_diffrn_radiation_wavelength 0.71073
_diffrn_reflns_av_R_equivalents 0.0122
_diffrn_reflns_av_unetI/netI 0.0210
_diffrn_reflns_limit_h_max 11
_diffrn_reflns_limit_h_min -11
_diffrn_reflns_limit_k_max 8
_diffrn_reflns_limit_k_min -12
_diffrn_reflns_limit_l_max 12
_diffrn_reflns_limit_l_min -12
_diffrn_reflns_number 5533
_diffrn_reflns_theta_full 25.00
_diffrn_reflns_theta_max 25.00
_diffrn_reflns_theta_min 1.99
_diffrn_standards_decay_% none
_diffrn_standards_interval_count 0
_diffrn_standards_interval_time 0
_diffrn_standards_number 0
_exptl_absorpt_coefficient_mu 3.494
_exptl_absorpt_correction_T_max 0.635
_exptl_absorpt_correction_T_min 0.577
_exptl_absorpt_correction_type empirical
_exptl_absorpt_process_details 'ABSCOR by T.Higashi 8 March, 1995'
_exptl_crystal_colour colorless
_exptl_crystal_density_diffrn 2.952
_exptl_crystal_density_method 'not measured'
_exptl_crystal_description block
_exptl_crystal_F_000 820
_exptl_crystal_size_max 0.16
_exptl_crystal_size_mid 0.14
_exptl_crystal_size_min 0.13
_refine_diff_density_max 0.741
_refine_diff_density_min -0.752
_refine_diff_density_rms 0.110
_refine_ls_extinction_method none
_refine_ls_goodness_of_fit_ref 1.076
_refine_ls_hydrogen_treatment mixed
_refine_ls_matrix_type full
_refine_ls_number_parameters 307
_refine_ls_number_reflns 3356
_refine_ls_number_restraints 9
_refine_ls_restrained_S_all 1.075
_refine_ls_R_factor_all 0.0244
_refine_ls_R_factor_gt 0.0226
_refine_ls_shift/su_max 0.001
_refine_ls_shift/su_mean 0.000
_refine_ls_structure_factor_coef Fsqd
_refine_ls_weighting_details 'calc w=1/[\s^2^(Fo^2^)+(0.0341P)^2^+1.3220P] where P=(Fo^2^+2Fc^2^)/3'
_refine_ls_weighting_scheme calc
_refine_ls_wR_factor_gt 0.0599
_refine_ls_wR_factor_ref 0.0611
_reflns_number_gt 3183
_reflns_number_total 3356
_reflns_threshold_expression >2sigma(I)
_cod_data_source_file c3dt52987h.txt
_cod_data_source_block 3
_cod_depositor_comments
;
The following automatic conversions were performed:

'_symmetry_cell_setting' value 'Triclinic' changed to 'triclinic'
according to
/usr/data/users/saulius/automatic-downloads/current/RSC/lib/dictionaries/cif_core.dic
dictionary named 'cif_core.dic' version 2.4.2 from 2011-04-26.

Automatic conversion script
Id: cif_fix_values 2281 2013-09-26 08:29:07Z andrius 
;
_cod_original_sg_symbol_H-M P-1
_cod_database_code 7028770

loop_
_symmetry_equiv_pos_as_xyz
'x, y, z'
'-x, -y, -z'

loop_
_atom_site_label
_atom_site_type_symbol
_atom_site_fract_x
_atom_site_fract_y
_atom_site_fract_z
_atom_site_U_iso_or_equiv
_atom_site_adp_type
_atom_site_occupancy
_atom_site_symmetry_multiplicity
_atom_site_calc_flag
_atom_site_refinement_flags
Mo1 Mo -0.40732(4) 0.76038(3) 0.70604(3) 0.01313(9) Uani 1 1 d .
Mo2 Mo -0.14884(3) 0.72003(3) 0.41827(3) 0.01364(9) Uani 1 1 d .
Mo3 Mo -0.24581(4) 0.96424(3) 0.21489(3) 0.01358(9) Uani 1 1 d .
Ag1 Ag 0.24109(4) 0.60262(4) 0.48517(3) 0.03304(11) Uani 1 1 d .
Ag2 Ag -0.5000 1.0000 1.0000 0.02850(12) Uani 1 2 d S
Al1 Al -0.5000 1.0000 0.5000 0.0109(3) Uani 1 2 d S
O1 O -0.5066(3) 0.9939(2) 0.6777(2) 0.0121(5) Uani 1 1 d .
O2 O -0.4123(3) 0.7968(3) 0.4904(2) 0.0130(5) Uani 1 1 d .
O3 O -0.2894(3) 0.9682(3) 0.4362(2) 0.0137(5) Uani 1 1 d .
O4 O -0.6259(3) 0.8291(3) 0.7396(2) 0.0157(5) Uani 1 1 d .
O5 O -0.2160(3) 0.7585(3) 0.6074(2) 0.0149(5) Uani 1 1 d .
O6 O -0.1898(3) 0.7701(3) 0.2548(2) 0.0157(5) Uani 1 1 d .
O7 O -0.3954(3) 0.7872(3) 0.8587(3) 0.0202(6) Uani 1 1 d .
O8 O -0.3564(3) 0.5813(3) 0.6821(3) 0.0200(6) Uani 1 1 d .
O9 O -0.1063(3) 0.5437(3) 0.4017(3) 0.0207(6) Uani 1 1 d .
O10 O 0.0248(3) 0.7248(3) 0.3950(3) 0.0221(6) Uani 1 1 d .
O11 O -0.0729(3) 0.9672(3) 0.1864(3) 0.0223(6) Uani 1 1 d .
O12 O -0.7334(3) 1.0548(3) 0.9364(3) 0.0208(6) Uani 1 1 d .
O13 O -0.6086(3) 0.8858(3) 1.2145(3) 0.0230(6) Uani 1 1 d .
O14 O -0.5224(3) 0.6978(3) 1.3282(3) 0.0263(6) Uani 1 1 d .
C1 C -0.5844(4) 0.7600(4) 1.2422(4) 0.0181(8) Uani 1 1 d .
C2 C -0.6348(5) 0.6806(4) 1.1687(4) 0.0209(8) Uani 1 1 d .
H2A H -0.6063 0.5849 1.1811 0.025 Uiso 1 1 calc R
C3 C -0.7175(4) 0.7389(4) 1.0872(4) 0.0186(8) Uani 1 1 d .
H3A H -0.7413 0.8332 1.0716 0.022 Uiso 1 1 calc R
C4 C -0.7746(4) 0.6640(4) 1.0192(4) 0.0176(8) Uani 1 1 d .
C5 C -0.8773(5) 0.7418(4) 0.9496(4) 0.0207(8) Uani 1 1 d .
H5A H -0.9100 0.8397 0.9480 0.025 Uiso 1 1 calc R
C6 C -0.8858(5) 0.5374(5) 0.8802(4) 0.0260(9) Uani 1 1 d .
H6A H -0.9226 0.4963 0.8315 0.031 Uiso 1 1 calc R
C7 C -0.7859(5) 0.4545(5) 0.9479(4) 0.0266(9) Uani 1 1 d .
H7A H -0.7550 0.3567 0.9464 0.032 Uiso 1 1 calc R
C8 C -0.7314(5) 0.5172(4) 1.0188(4) 0.0220(9) Uani 1 1 d .
H8A H -0.6653 0.4615 1.0666 0.026 Uiso 1 1 calc R
N1 N -0.9299(4) 0.6774(4) 0.8845(3) 0.0232(8) Uani 1 1 d .
H1A H -0.9952 0.7289 0.8437 0.028 Uiso 1 1 calc R
OW1 O 0.3450(4) 0.5902(3) 0.6504(3) 0.0296(7) Uani 1 1 d D
OW2 O -0.1373(4) 1.1188(4) 0.4707(4) 0.0376(8) Uani 1 1 d D
OW3 O 0.0938(3) 0.1351(3) 0.2627(3) 0.0269(7) Uani 1 1 d D
H1 H 0.406(5) 0.509(2) 0.662(5) 0.042(16) Uiso 1 1 d D
H2 H 0.364(5) 0.659(3) 0.656(5) 0.030(13) Uiso 1 1 d D
H3 H -0.080(5) 1.106(6) 0.393(2) 0.054(18) Uiso 1 1 d D
H4 H -0.098(7) 1.111(8) 0.532(4) 0.10(3) Uiso 1 1 d D
H5 H 0.111(6) 0.192(5) 0.299(6) 0.07(2) Uiso 1 1 d D
H6 H 0.164(5) 0.060(3) 0.220(5) 0.051(18) Uiso 1 1 d D

loop_
_atom_site_aniso_label
_atom_site_aniso_U_11
_atom_site_aniso_U_22
_atom_site_aniso_U_33
_atom_site_aniso_U_23
_atom_site_aniso_U_13
_atom_site_aniso_U_12
Mo1 0.01807(17) 0.01051(16) 0.01262(17) 0.00220(12) -0.00666(13) -0.00695(13)
Mo2 0.01462(17) 0.01178(17) 0.01406(17) 0.00102(12) -0.00578(13) -0.00478(13)
Mo3 0.01561(17) 0.01398(17) 0.01200(17) 0.00185(12) -0.00455(13) -0.00727(13)
Ag1 0.0406(2) 0.02595(19) 0.0330(2) -0.00261(15) -0.01735(16) -0.01149(16)
Ag2 0.0316(3) 0.0278(3) 0.0253(2) -0.00582(19) -0.0136(2) -0.0094(2)
Al1 0.0132(7) 0.0095(7) 0.0109(7) 0.0017(6) -0.0048(6) -0.0053(6)
O1 0.0167(12) 0.0099(12) 0.0115(12) 0.0018(10) -0.0060(10) -0.0066(10)
O2 0.0168(12) 0.0103(12) 0.0119(12) 0.0010(10) -0.0057(10) -0.0054(10)
O3 0.0147(12) 0.0132(13) 0.0138(13) 0.0014(10) -0.0049(10) -0.0065(10)
O4 0.0178(13) 0.0129(13) 0.0186(14) 0.0021(11) -0.0052(11) -0.0088(11)
O5 0.0163(13) 0.0163(13) 0.0136(13) 0.0024(10) -0.0072(10) -0.0072(11)
O6 0.0211(13) 0.0121(13) 0.0138(13) 0.0011(10) -0.0075(11) -0.0061(11)
O7 0.0283(15) 0.0188(14) 0.0149(14) 0.0012(11) -0.0099(12) -0.0099(12)
O8 0.0252(14) 0.0124(13) 0.0231(15) 0.0024(11) -0.0079(12) -0.0087(11)
O9 0.0261(14) 0.0138(14) 0.0195(14) 0.0008(11) -0.0076(12) -0.0063(12)
O10 0.0186(14) 0.0268(15) 0.0225(15) 0.0039(12) -0.0077(12) -0.0109(12)
O11 0.0191(14) 0.0212(15) 0.0259(15) 0.0029(12) -0.0048(12) -0.0099(12)
O12 0.0251(14) 0.0203(14) 0.0151(14) -0.0004(11) -0.0066(11) -0.0084(12)
O13 0.0340(16) 0.0184(15) 0.0273(15) 0.0060(12) -0.0188(13) -0.0157(13)
O14 0.0401(17) 0.0223(15) 0.0258(16) 0.0053(12) -0.0212(14) -0.0158(13)
C1 0.0175(18) 0.021(2) 0.0165(19) -0.0019(16) -0.0037(15) -0.0098(16)
C2 0.030(2) 0.020(2) 0.021(2) 0.0056(17) -0.0113(17) -0.0177(18)
C3 0.0220(19) 0.0159(19) 0.021(2) 0.0025(16) -0.0087(16) -0.0102(16)
C4 0.024(2) 0.020(2) 0.0138(19) 0.0002(15) -0.0058(16) -0.0137(17)
C5 0.023(2) 0.021(2) 0.019(2) 0.0015(16) -0.0064(16) -0.0108(17)
C6 0.031(2) 0.036(3) 0.019(2) -0.0061(18) -0.0022(18) -0.024(2)
C7 0.034(2) 0.023(2) 0.027(2) -0.0016(18) -0.0043(19) -0.0188(19)
C8 0.026(2) 0.021(2) 0.022(2) 0.0046(17) -0.0083(17) -0.0125(18)
N1 0.0239(18) 0.035(2) 0.0172(17) 0.0046(15) -0.0106(14) -0.0164(16)
OW1 0.0365(18) 0.0242(18) 0.0385(19) 0.0051(15) -0.0200(15) -0.0177(15)
OW2 0.045(2) 0.051(2) 0.032(2) -0.0007(17) -0.0097(17) -0.0345(18)
OW3 0.0287(16) 0.0275(18) 0.0301(17) -0.0021(14) -0.0158(14) -0.0133(15)

loop_
_atom_type_symbol
_atom_type_description
_atom_type_scat_dispersion_real
_atom_type_scat_dispersion_imag
_atom_type_scat_source
C C 0.0033 0.0016 'International Tables Vol C Tables 4.2.6.8 and 6.1.1.4'
H H 0.0000 0.0000 'International Tables Vol C Tables 4.2.6.8 and 6.1.1.4'
Ag Ag -0.8971 1.1015 'International Tables Vol C Tables 4.2.6.8 and 6.1.1.4'
Al Al 0.0645 0.0514 'International Tables Vol C Tables 4.2.6.8 and 6.1.1.4'
Mo Mo -1.6832 0.6857 'International Tables Vol C Tables 4.2.6.8 and 6.1.1.4'
N N 0.0061 0.0033 'International Tables Vol C Tables 4.2.6.8 and 6.1.1.4'
O O 0.0106 0.0060 'International Tables Vol C Tables 4.2.6.8 and 6.1.1.4'

loop_
_geom_angle_atom_site_label_1
_geom_angle_atom_site_label_2
_geom_angle_atom_site_label_3
_geom_angle
_geom_angle_site_symmetry_1
_geom_angle_site_symmetry_3
O7 Mo1 O8 105.98(13) . .
O7 Mo1 O4 101.67(12) . .
O8 Mo1 O4 96.33(12) . .
O7 Mo1 O5 97.38(12) . .
O8 Mo1 O5 99.89(12) . .
O4 Mo1 O5 150.46(10) . .
O7 Mo1 O1 93.61(11) . .
O8 Mo1 O1 159.56(11) . .
O4 Mo1 O1 73.61(9) . .
O5 Mo1 O1 82.90(10) . .
O7 Mo1 O2 159.71(11) . .
O8 Mo1 O2 92.83(11) . .
O4 Mo1 O2 83.34(10) . .
O5 Mo1 O2 71.40(9) . .
O1 Mo1 O2 68.70(9) . .
O9 Mo2 O10 106.92(13) . .
O9 Mo2 O6 98.30(12) . .
O10 Mo2 O6 102.04(12) . .
O9 Mo2 O5 100.70(12) . .
O10 Mo2 O5 95.69(12) . .
O6 Mo2 O5 148.92(10) . .
O9 Mo2 O2 93.24(11) . .
O10 Mo2 O2 158.20(11) . .
O6 Mo2 O2 82.68(10) . .
O5 Mo2 O2 71.93(9) . .
O9 Mo2 O3 159.80(11) . .
O10 Mo2 O3 92.83(11) . .
O6 Mo2 O3 72.84(9) . .
O5 Mo2 O3 81.04(10) . .
O2 Mo2 O3 67.98(8) . .
O11 Mo3 O12 106.06(13) . 2_476
O11 Mo3 O6 101.10(12) . .
O12 Mo3 O6 97.34(12) 2_476 .
O11 Mo3 O4 95.51(12) . 2_476
O12 Mo3 O4 100.58(12) 2_476 2_476
O6 Mo3 O4 151.11(11) . 2_476
O11 Mo3 O1 158.92(11) . 2_476
O12 Mo3 O1 93.11(11) 2_476 2_476
O6 Mo3 O1 84.69(10) . 2_476
O4 Mo3 O1 71.93(9) 2_476 2_476
O11 Mo3 O3 94.03(12) . .
O12 Mo3 O3 159.33(11) 2_476 .
O6 Mo3 O3 73.56(10) . .
O4 Mo3 O3 81.90(10) 2_476 .
O1 Mo3 O3 67.95(9) 2_476 .
OW1 Ag1 O8 121.55(11) . 2_566
OW1 Ag1 O10 148.59(11) . .
O8 Ag1 O10 89.50(9) 2_566 .
OW1 Ag1 O9 91.54(10) . 2_566
O8 Ag1 O9 83.25(9) 2_566 2_566
O10 Ag1 O9 87.30(9) . 2_566
O7 Ag2 O7 180.00(11) 2_477 .
O7 Ag2 O12 82.79(9) 2_477 2_477
O7 Ag2 O12 97.21(9) . 2_477
O7 Ag2 O12 97.21(9) 2_477 .
O7 Ag2 O12 82.79(9) . .
O12 Ag2 O12 180.000(1) 2_477 .
O1 Al1 O1 180.0 . 2_476
O1 Al1 O2 86.05(10) . .
O1 Al1 O2 93.95(10) 2_476 .
O1 Al1 O2 93.95(10) . 2_476
O1 Al1 O2 86.05(10) 2_476 2_476
O2 Al1 O2 180.0 . 2_476
O1 Al1 O3 84.37(10) . 2_476
O1 Al1 O3 95.63(10) 2_476 2_476
O2 Al1 O3 94.77(10) . 2_476
O2 Al1 O3 85.23(10) 2_476 2_476
O1 Al1 O3 95.63(10) . .
O1 Al1 O3 84.37(10) 2_476 .
O2 Al1 O3 85.23(10) . .
O2 Al1 O3 94.77(10) 2_476 .
O3 Al1 O3 180.0 2_476 .
Al1 O1 Mo1 104.66(11) . .
Al1 O1 Mo3 104.35(11) . 2_476
Mo1 O1 Mo3 92.77(9) . 2_476
Al1 O2 Mo2 104.05(11) . .
Al1 O2 Mo1 100.59(10) . .
Mo2 O2 Mo1 91.89(9) . .
Al1 O3 Mo3 103.30(10) . .
Al1 O3 Mo2 102.72(10) . .
Mo3 O3 Mo2 91.05(9) . .
Mo1 O4 Mo3 115.76(12) . 2_476
Mo1 O5 Mo2 119.34(13) . .
Mo2 O6 Mo3 118.07(13) . .
Mo1 O7 Ag2 131.22(14) . .
Mo1 O8 Ag1 140.19(15) . 2_566
Mo2 O9 Ag1 134.16(14) . 2_566
Mo2 O10 Ag1 133.57(14) . .
Mo3 O12 Ag2 130.19(14) 2_476 .
O14 C1 O13 124.7(4) . .
O14 C1 C2 117.2(3) . .
O13 C1 C2 118.0(3) . .
C3 C2 C1 123.6(4) . .
C3 C2 H2A 118.2 . .
C1 C2 H2A 118.2 . .
C2 C3 C4 124.1(4) . .
C2 C3 H3A 118.0 . .
C4 C3 H3A 118.0 . .
C5 C4 C8 116.8(4) . .
C5 C4 C3 118.7(3) . .
C8 C4 C3 124.5(4) . .
N1 C5 C4 120.6(4) . .
N1 C5 H5A 119.7 . .
C4 C5 H5A 119.7 . .
N1 C6 C7 119.3(4) . .
N1 C6 H6A 120.3 . .
C7 C6 H6A 120.3 . .
C6 C7 C8 119.5(4) . .
C6 C7 H7A 120.2 . .
C8 C7 H7A 120.2 . .
C7 C8 C4 120.6(4) . .
C7 C8 H8A 119.7 . .
C4 C8 H8A 119.7 . .
C6 N1 C5 123.0(4) . .
C6 N1 H1A 118.5 . .
C5 N1 H1A 118.5 . .
Ag1 OW1 H1 116(3) . .
Ag1 OW1 H2 112(3) . .
H1 OW1 H2 120(3) . .
H3 OW2 H4 118(4) . .
H5 OW3 H6 122(4) . .

loop_
_geom_bond_atom_site_label_1
_geom_bond_atom_site_label_2
_geom_bond_distance
_geom_bond_site_symmetry_2
Mo1 O7 1.714(3) .
Mo1 O8 1.722(3) .
Mo1 O4 1.912(2) .
Mo1 O5 1.918(2) .
Mo1 O1 2.241(2) .
Mo1 O2 2.337(2) .
Mo2 O9 1.708(3) .
Mo2 O10 1.725(3) .
Mo2 O6 1.910(2) .
Mo2 O5 1.941(2) .
Mo2 O2 2.298(2) .
Mo2 O3 2.324(2) .
Mo3 O11 1.702(3) .
Mo3 O12 1.720(3) 2_476
Mo3 O6 1.924(2) .
Mo3 O4 1.954(2) 2_476
Mo3 O1 2.281(2) 2_476
Mo3 O3 2.284(2) .
Ag1 OW1 2.267(3) .
Ag1 O8 2.314(3) 2_566
Ag1 O10 2.429(3) .
Ag1 O9 2.557(3) 2_566
Ag2 O7 2.374(3) 2_477
Ag2 O7 2.374(3) .
Ag2 O12 2.447(3) 2_477
Ag2 O12 2.447(3) .
Al1 O1 1.885(2) .
Al1 O1 1.885(2) 2_476
Al1 O2 1.903(2) .
Al1 O2 1.903(2) 2_476
Al1 O3 1.914(2) 2_476
Al1 O3 1.914(2) .
O1 Mo3 2.281(2) 2_476
O4 Mo3 1.954(2) 2_476
O8 Ag1 2.314(3) 2_566
O9 Ag1 2.557(3) 2_566
O12 Mo3 1.720(3) 2_476
O13 C1 1.272(5) .
O14 C1 1.255(5) .
C1 C2 1.494(5) .
C2 C3 1.319(6) .
C2 H2A 0.9300 .
C3 C4 1.473(5) .
C3 H3A 0.9300 .
C4 C5 1.386(5) .
C4 C8 1.401(6) .
C5 N1 1.339(5) .
C5 H5A 0.9300 .
C6 N1 1.331(6) .
C6 C7 1.368(6) .
C6 H6A 0.9300 .
C7 C8 1.383(6) .
C7 H7A 0.9300 .
C8 H8A 0.9300 .
N1 H1A 0.8600 .
OW1 H1 0.832(19) .
OW1 H2 0.836(19) .
OW2 H3 0.844(19) .
OW2 H4 0.84(2) .
OW3 H5 0.827(19) .
OW3 H6 0.825(19) .

loop_
_geom_torsion_atom_site_label_1
_geom_torsion_atom_site_label_2
_geom_torsion_atom_site_label_3
_geom_torsion_atom_site_label_4
_geom_torsion
_geom_torsion_site_symmetry_1
_geom_torsion_site_symmetry_4
O1 Al1 O1 Mo1 -152(100) 2_476 .
O2 Al1 O1 Mo1 0.12(10) . .
O2 Al1 O1 Mo1 -179.88(10) 2_476 .
O3 Al1 O1 Mo1 95.32(11) 2_476 .
O3 Al1 O1 Mo1 -84.68(11) . .
O1 Al1 O1 Mo3 111(100) 2_476 2_476
O2 Al1 O1 Mo3 -96.68(11) . 2_476
O2 Al1 O1 Mo3 83.32(11) 2_476 2_476
O3 Al1 O1 Mo3 -1.49(10) 2_476 2_476
O3 Al1 O1 Mo3 178.51(10) . 2_476
O7 Mo1 O1 Al1 169.65(12) . .
O8 Mo1 O1 Al1 -26.7(4) . .
O4 Mo1 O1 Al1 -89.24(12) . .
O5 Mo1 O1 Al1 72.65(12) . .
O2 Mo1 O1 Al1 -0.11(9) . .
O7 Mo1 O1 Mo3 -84.74(11) . 2_476
O8 Mo1 O1 Mo3 79.0(3) . 2_476
O4 Mo1 O1 Mo3 16.37(9) . 2_476
O5 Mo1 O1 Mo3 178.26(10) . 2_476
O2 Mo1 O1 Mo3 105.50(10) . 2_476
O1 Al1 O2 Mo2 -94.79(11) . .
O1 Al1 O2 Mo2 85.21(11) 2_476 .
O2 Al1 O2 Mo2 8(100) 2_476 .
O3 Al1 O2 Mo2 -178.79(10) 2_476 .
O3 Al1 O2 Mo2 1.21(10) . .
O1 Al1 O2 Mo1 -0.12(10) . .
O1 Al1 O2 Mo1 179.88(10) 2_476 .
O2 Al1 O2 Mo1 103(100) 2_476 .
O3 Al1 O2 Mo1 -84.12(11) 2_476 .
O3 Al1 O2 Mo1 95.88(11) . .
O9 Mo2 O2 Al1 -173.44(12) . .
O10 Mo2 O2 Al1 28.7(3) . .
O6 Mo2 O2 Al1 -75.47(12) . .
O5 Mo2 O2 Al1 86.36(12) . .
O3 Mo2 O2 Al1 -1.07(9) . .
O9 Mo2 O2 Mo1 85.15(11) . .
O10 Mo2 O2 Mo1 -72.7(3) . .
O6 Mo2 O2 Mo1 -176.88(10) . .
O5 Mo2 O2 Mo1 -15.05(9) . .
O3 Mo2 O2 Mo1 -102.48(10) . .
O7 Mo1 O2 Al1 -30.7(4) . .
O8 Mo1 O2 Al1 171.12(12) . .
O4 Mo1 O2 Al1 75.07(11) . .
O5 Mo1 O2 Al1 -89.39(12) . .
O1 Mo1 O2 Al1 0.11(9) . .
O7 Mo1 O2 Mo2 74.0(3) . .
O8 Mo1 O2 Mo2 -84.21(11) . .
O4 Mo1 O2 Mo2 179.74(10) . .
O5 Mo1 O2 Mo2 15.28(9) . .
O1 Mo1 O2 Mo2 104.78(10) . .
O1 Al1 O3 Mo3 178.52(10) . .
O1 Al1 O3 Mo3 -1.48(10) 2_476 .
O2 Al1 O3 Mo3 92.98(11) . .
O2 Al1 O3 Mo3 -87.02(11) 2_476 .
O3 Al1 O3 Mo3 6(100) 2_476 .
O1 Al1 O3 Mo2 84.36(11) . .
O1 Al1 O3 Mo2 -95.64(11) 2_476 .
O2 Al1 O3 Mo2 -1.19(10) . .
O2 Al1 O3 Mo2 178.81(10) 2_476 .
O3 Al1 O3 Mo2 -88(100) 2_476 .
O11 Mo3 O3 Al1 170.04(13) . .
O12 Mo3 O3 Al1 -23.5(4) 2_476 .
O6 Mo3 O3 Al1 -89.57(12) . .
O4 Mo3 O3 Al1 75.03(11) 2_476 .
O1 Mo3 O3 Al1 1.31(9) 2_476 .
O11 Mo3 O3 Mo2 -86.63(11) . .
O12 Mo3 O3 Mo2 79.9(3) 2_476 .
O6 Mo3 O3 Mo2 13.77(9) . .
O4 Mo3 O3 Mo2 178.37(10) 2_476 .
O1 Mo3 O3 Mo2 104.65(10) 2_476 .
O9 Mo2 O3 Al1 23.6(4) . .
O10 Mo2 O3 Al1 -168.30(13) . .
O6 Mo2 O3 Al1 89.97(12) . .
O5 Mo2 O3 Al1 -72.99(11) . .
O2 Mo2 O3 Al1 1.06(9) . .
O9 Mo2 O3 Mo3 -80.2(3) . .
O10 Mo2 O3 Mo3 87.81(11) . .
O6 Mo2 O3 Mo3 -13.92(9) . .
O5 Mo2 O3 Mo3 -176.88(10) . .
O2 Mo2 O3 Mo3 -102.83(10) . .
O7 Mo1 O4 Mo3 68.97(15) . 2_476
O8 Mo1 O4 Mo3 176.77(14) . 2_476
O5 Mo1 O4 Mo3 -60.1(3) . 2_476
O1 Mo1 O4 Mo3 -21.40(12) . 2_476
O2 Mo1 O4 Mo3 -91.10(13) . 2_476
O7 Mo1 O5 Mo2 176.43(15) . .
O8 Mo1 O5 Mo2 68.71(16) . .
O4 Mo1 O5 Mo2 -53.6(3) . .
O1 Mo1 O5 Mo2 -90.82(14) . .
O2 Mo1 O5 Mo2 -20.96(12) . .
O9 Mo2 O5 Mo1 -68.67(16) . .
O10 Mo2 O5 Mo1 -177.12(15) . .
O6 Mo2 O5 Mo1 58.0(3) . .
O2 Mo2 O5 Mo1 21.26(12) . .
O3 Mo2 O5 Mo1 90.90(14) . .
O9 Mo2 O6 Mo3 -179.76(15) . .
O10 Mo2 O6 Mo3 -70.38(16) . .
O5 Mo2 O6 Mo3 53.0(3) . .
O2 Mo2 O6 Mo3 88.02(14) . .
O3 Mo2 O6 Mo3 18.88(12) . .
O11 Mo3 O6 Mo2 71.82(17) . .
O12 Mo3 O6 Mo2 179.84(15) 2_476 .
O4 Mo3 O6 Mo2 -52.1(3) 2_476 .
O1 Mo3 O6 Mo2 -87.69(14) 2_476 .
O3 Mo3 O6 Mo2 -19.15(12) . .
O8 Mo1 O7 Ag2 -162.53(17) . .
O4 Mo1 O7 Ag2 -62.38(19) . .
O5 Mo1 O7 Ag2 94.92(18) . .
O1 Mo1 O7 Ag2 11.61(18) . .
O2 Mo1 O7 Ag2 40.2(4) . .
O7 Ag2 O7 Mo1 -65(100) 2_477 .
O12 Ag2 O7 Mo1 -135.30(19) 2_477 .
O12 Ag2 O7 Mo1 44.70(19) . .
O7 Mo1 O8 Ag1 -149.9(2) . 2_566
O4 Mo1 O8 Ag1 106.0(2) . 2_566
O5 Mo1 O8 Ag1 -49.2(2) . 2_566
O1 Mo1 O8 Ag1 47.1(5) . 2_566
O2 Mo1 O8 Ag1 22.4(2) . 2_566
O10 Mo2 O9 Ag1 143.18(18) . 2_566
O6 Mo2 O9 Ag1 -111.47(19) . 2_566
O5 Mo2 O9 Ag1 43.8(2) . 2_566
O2 Mo2 O9 Ag1 -28.40(19) . 2_566
O3 Mo2 O9 Ag1 -49.3(4) . 2_566
O9 Mo2 O10 Ag1 -49.9(2) . .
O6 Mo2 O10 Ag1 -152.55(18) . .
O5 Mo2 O10 Ag1 53.1(2) . .
O2 Mo2 O10 Ag1 106.9(3) . .
O3 Mo2 O10 Ag1 134.39(19) . .
OW1 Ag1 O10 Mo2 -82.5(3) . .
O8 Ag1 O10 Mo2 89.3(2) 2_566 .
O9 Ag1 O10 Mo2 6.0(2) 2_566 .
O7 Ag2 O12 Mo3 135.79(18) 2_477 2_476
O7 Ag2 O12 Mo3 -44.21(18) . 2_476
O12 Ag2 O12 Mo3 -26(100) 2_477 2_476
O14 C1 C2 C3 171.7(4) . .
O13 C1 C2 C3 -7.5(6) . .
C1 C2 C3 C4 -176.8(4) . .
C2 C3 C4 C5 171.6(4) . .
C2 C3 C4 C8 -8.9(6) . .
C8 C4 C5 N1 -0.7(6) . .
C3 C4 C5 N1 178.8(3) . .
N1 C6 C7 C8 -0.6(6) . .
C6 C7 C8 C4 -1.5(6) . .
C5 C4 C8 C7 2.1(6) . .
C3 C4 C8 C7 -177.4(4) . .
C7 C6 N1 C5 2.1(6) . .
C4 C5 N1 C6 -1.4(6) . .
